data_4126791
loop_
_publ_author_name
'Zhang, Fanjun'
'Song, Heng'
'Zhuang, Xuewen'
'Tung, Chen-Ho'
'Wang, Wenguang'

_publ_section_title
;
 Iron-Catalyzed 1,2-Selective Hydroboration of N-Heteroarenes.
;
_journal_name_full 'Journal of the American Chemical Society'
_journal_paper_doi 10.1021/jacs.7b11416
_journal_year 2017
_chemical_formula_moiety 'C56 H58 Fe2 N2 P2 S2'
_chemical_formula_sum 'C56 H58 Fe2 N2 P2 S2'
_chemical_formula_weight 996.80
_chemical_name_systematic
;
 ?
;
_space_group_crystal_system monoclinic
_space_group_IT_number 14
_space_group_name_Hall '-P 2ybc'
_space_group_name_H-M_alt 'P 1 21/c 1'
_symmetry_space_group_name_Hall '-P 2ybc'
_symmetry_space_group_name_H-M 'P 1 21/c 1'
_atom_sites_solution_hydrogens geom
_atom_sites_solution_primary iterative
_audit_creation_date 2017-10-23
_audit_creation_method
;
Olex2 1.2-beta
(compiled 2017.08.10 svn.r3458 for OlexSys, GUI svn.r5381)
;
_cell_angle_alpha 90
_cell_angle_beta 117.621(5)
_cell_angle_gamma 90
_cell_formula_units_Z 2
_cell_length_a 11.3448(9)
_cell_length_b 18.9750(14)
_cell_length_c 12.4207(9)
_cell_measurement_reflns_used 3812
_cell_measurement_temperature 173(2)
_cell_measurement_theta_max 27.310
_cell_measurement_theta_min 2.834
_cell_volume 2369.1(3)
_computing_cell_refinement 'SAINT V8.30C (?, 2016)'
_computing_data_reduction 'SAINT V8.30C (?, 2016)'
_computing_molecular_graphics 'Olex2 (Dolomanov et al., 2009)'
_computing_publication_material 'Olex2 (Dolomanov et al., 2009)'
_computing_structure_refinement 'ShelXL (Sheldrick, 2015)'
_computing_structure_solution
;
Superflip (Palatinus & Chapuis, 2007;Palatinus & van der Lee, 2008;
Palatinus et al., 2012)
;
_diffrn_ambient_temperature 173(2)
_diffrn_measured_fraction_theta_full 0.977
_diffrn_measured_fraction_theta_max 0.940
_diffrn_measurement_device_type 'Bruker APEXII'
_diffrn_radiation_type MoK\a
_diffrn_radiation_wavelength 0.710
_diffrn_reflns_av_R_equivalents 0.0598
_diffrn_reflns_av_unetI/netI 0.0943
_diffrn_reflns_Laue_measured_fraction_full 0.977
_diffrn_reflns_Laue_measured_fraction_max 0.940
_diffrn_reflns_limit_h_max 14
_diffrn_reflns_limit_h_min -7
_diffrn_reflns_limit_k_max 15
_diffrn_reflns_limit_k_min -24
_diffrn_reflns_limit_l_max 9
_diffrn_reflns_limit_l_min -16
_diffrn_reflns_number 13399
_diffrn_reflns_point_group_measured_fraction_full 0.977
_diffrn_reflns_point_group_measured_fraction_max 0.940
_diffrn_reflns_theta_full 25.214
_diffrn_reflns_theta_max 27.502
_diffrn_reflns_theta_min 2.832
_exptl_absorpt_coefficient_mu 0.809
_exptl_absorpt_correction_T_max 0.7456
_exptl_absorpt_correction_T_min 0.5979
_exptl_absorpt_correction_type multi-scan
_exptl_absorpt_process_details
;
SADABS-2012/1 (Bruker,2012) was used for absorption correction.
wR2(int) was 0.0776 before and 0.0566 after correction.
The Ratio of minimum to maximum transmission is 0.8019.
The \l/2 correction factor is 0.0015.
;
_exptl_crystal_density_diffrn 1.397
_exptl_crystal_description block
_exptl_crystal_F_000 1044
_refine_diff_density_max 1.036
_refine_diff_density_min -0.841
_refine_diff_density_rms 0.108
_refine_ls_extinction_method none
_refine_ls_goodness_of_fit_ref 1.042
_refine_ls_hydrogen_treatment constr
_refine_ls_matrix_type full
_refine_ls_number_parameters 294
_refine_ls_number_reflns 5129
_refine_ls_number_restraints 0
_refine_ls_restrained_S_all 1.042
_refine_ls_R_factor_all 0.1198
_refine_ls_R_factor_gt 0.0582
_refine_ls_shift/su_max 0.000
_refine_ls_shift/su_mean 0.000
_refine_ls_structure_factor_coef Fsqd
_refine_ls_weighting_details 'w=1/[\s^2^(Fo^2^)+(0.0378P)^2^+5.9600P] where P=(Fo^2^+2Fc^2^)/3'
_refine_ls_weighting_scheme calc
_refine_ls_wR_factor_gt 0.1122
_refine_ls_wR_factor_ref 0.1384
_reflns_Friedel_coverage 0.000
_reflns_number_gt 3228
_reflns_number_total 5129
_reflns_threshold_expression 'I > 2\s(I)'
_cod_data_source_file ja7b11416_si_002.cif
_cod_data_source_block 1
_cod_database_code 4126791
_shelxl_version_number 2013-4
_shelx_space_group_comment
;
The symmetry employed for this shelxl refinement is uniquely defined
by the following loop, which should always be used as a source of
symmetry information in preference to the above space-group names.
They are only intended as comments.
;
_olex2_refinement_description
;
1. Fixed Uiso
 At 1.2 times of:
  All C(H) groups
 At 1.5 times of:
  All C(H,H,H) groups
2.a Aromatic/amide H refined with riding coordinates:
 C15(H15), C14(H14), C13(H13), C12(H12), C28(H28), C27(H27), C26(H26),
 C25(H25), C24(H24), C18(H18), C22(H22), C21(H21), C20(H20), C19(H19)
2.b Idealised Me refined as rotating group:
 C10(H10A,H10B,H10C), C9(H9A,H9B,H9C), C8(H8A,H8B,H8C), C7(H7A,H7B,H7C),
 C6(H6A,H6B,H6C)
;
_olex2_submission_special_instructions 'No special instructions were received'

loop_
_space_group_symop_operation_xyz
'x, y, z'
'-x, y+1/2, -z+1/2'
'-x, -y, -z'
'x, -y-1/2, z-1/2'

loop_
_atom_site_label
_atom_site_type_symbol
_atom_site_fract_x
_atom_site_fract_y
_atom_site_fract_z
_atom_site_U_iso_or_equiv
_atom_site_adp_type
_atom_site_occupancy
_atom_site_site_symmetry_order
_atom_site_calc_flag
_atom_site_refinement_flags_posn
Fe1 Fe 0.20973(6) 0.05157(3) 0.14595(5) 0.01940(17) Uani 1 1 d .
S1 S 0.10025(11) 0.13773(6) 0.19221(10) 0.0255(3) Uani 1 1 d .
P1 P 0.21285(10) 0.12648(5) 0.01036(10) 0.0175(2) Uani 1 1 d .
N1 N 0.0481(3) 0.01295(17) 0.0332(3) 0.0181(7) Uani 1 1 d .
C11 C 0.0337(4) 0.1937(2) 0.0657(4) 0.0214(9) Uani 1 1 d .
C16 C 0.0786(4) 0.1900(2) -0.0229(4) 0.0192(9) Uani 1 1 d .
C15 C 0.0267(4) 0.2359(2) -0.1211(4) 0.0269(10) Uani 1 1 d .
H15 H 0.0578 0.2341 -0.1784 0.032 Uiso 1 1 calc R
C14 C -0.0705(5) 0.2842(2) -0.1352(4) 0.0314(11) Uani 1 1 d .
H14 H -0.1056 0.3140 -0.2022 0.038 Uiso 1 1 calc R
C13 C -0.1155(5) 0.2879(2) -0.0484(4) 0.0303(11) Uani 1 1 d .
H13 H -0.1807 0.3204 -0.0573 0.036 Uiso 1 1 calc R
C12 C -0.0638(4) 0.2436(2) 0.0504(4) 0.0251(10) Uani 1 1 d .
H12 H -0.0941 0.2469 0.1081 0.030 Uiso 1 1 calc R
C23 C 0.1908(4) 0.0914(2) -0.1354(4) 0.0182(9) Uani 1 1 d .
C28 C 0.1683(4) 0.0189(2) -0.1565(4) 0.0222(9) Uani 1 1 d .
H28 H 0.1677 -0.0099 -0.0962 0.027 Uiso 1 1 calc R
C27 C 0.1472(4) -0.0102(2) -0.2658(4) 0.0293(11) Uani 1 1 d .
H27 H 0.1319 -0.0584 -0.2785 0.035 Uiso 1 1 calc R
C26 C 0.1485(4) 0.0312(2) -0.3560(4) 0.0301(11) Uani 1 1 d .
H26 H 0.1344 0.0112 -0.4294 0.036 Uiso 1 1 calc R
C25 C 0.1710(4) 0.1026(2) -0.3369(4) 0.0290(11) Uani 1 1 d .
H25 H 0.1712 0.1309 -0.3979 0.035 Uiso 1 1 calc R
C24 C 0.1933(4) 0.1323(2) -0.2277(4) 0.0241(10) Uani 1 1 d .
H24 H 0.2102 0.1803 -0.2154 0.029 Uiso 1 1 calc R
C18 C 0.3638(4) 0.2438(2) 0.1261(4) 0.0284(10) Uani 1 1 d .
H18 H 0.2986 0.2508 0.1506 0.034 Uiso 1 1 calc R
C17 C 0.3537(4) 0.1868(2) 0.0524(4) 0.0206(9) Uani 1 1 d .
C22 C 0.4533(4) 0.1767(2) 0.0189(4) 0.0282(10) Uani 1 1 d .
H22 H 0.4483 0.1386 -0.0302 0.034 Uiso 1 1 calc R
C21 C 0.5603(5) 0.2227(3) 0.0577(4) 0.0388(12) Uani 1 1 d .
H21 H 0.6268 0.2152 0.0350 0.047 Uiso 1 1 calc R
C20 C 0.5679(5) 0.2797(3) 0.1301(5) 0.0417(13) Uani 1 1 d .
H20 H 0.6392 0.3108 0.1559 0.050 Uiso 1 1 calc R
C19 C 0.4693(5) 0.2901(3) 0.1637(5) 0.0376(12) Uani 1 1 d .
H19 H 0.4738 0.3286 0.2119 0.045 Uiso 1 1 calc R
C1 C 0.4073(4) 0.0545(2) 0.2868(4) 0.0246(9) Uani 1 1 d .
C5 C 0.3210(4) 0.0314(2) 0.3345(4) 0.0258(10) Uani 1 1 d .
C4 C 0.2549(4) -0.0304(2) 0.2741(4) 0.0229(10) Uani 1 1 d .
C3 C 0.3018(4) -0.0471(2) 0.1872(4) 0.0200(9) Uani 1 1 d .
C2 C 0.3959(4) 0.0044(2) 0.1961(4) 0.0244(10) Uani 1 1 d .
C10 C 0.3086(5) 0.0651(3) 0.4389(4) 0.0403(13) Uani 1 1 d .
H10A H 0.2216 0.0560 0.4307 0.060 Uiso 1 1 calc GR
H10B H 0.3218 0.1150 0.4382 0.060 Uiso 1 1 calc GR
H10C H 0.3745 0.0457 0.5142 0.060 Uiso 1 1 calc GR
C9 C 0.1635(5) -0.0742(2) 0.3015(4) 0.0330(11) Uani 1 1 d .
H9A H 0.1062 -0.1009 0.2308 0.050 Uiso 1 1 calc GR
H9B H 0.1107 -0.0442 0.3243 0.050 Uiso 1 1 calc GR
H9C H 0.2145 -0.1058 0.3672 0.050 Uiso 1 1 calc GR
C8 C 0.2615(5) -0.1102(2) 0.1042(4) 0.0331(11) Uani 1 1 d .
H8A H 0.2990 -0.1064 0.0492 0.050 Uiso 1 1 calc GR
H8B H 0.1663 -0.1120 0.0587 0.050 Uiso 1 1 calc GR
H8C H 0.2936 -0.1524 0.1517 0.050 Uiso 1 1 calc GR
C7 C 0.4799(5) 0.0024(3) 0.1320(4) 0.0354(12) Uani 1 1 d .
H7A H 0.5169 0.0482 0.1347 0.053 Uiso 1 1 calc GR
H7B H 0.4260 -0.0113 0.0489 0.053 Uiso 1 1 calc GR
H7C H 0.5505 -0.0311 0.1713 0.053 Uiso 1 1 calc GR
C6 C 0.5056(5) 0.1136(3) 0.3371(5) 0.0430(14) Uani 1 1 d .
H6A H 0.4638 0.1535 0.3526 0.065 Uiso 1 1 calc GR
H6B H 0.5362 0.1263 0.2794 0.065 Uiso 1 1 calc GR
H6C H 0.5798 0.0987 0.4115 0.065 Uiso 1 1 calc GR

loop_
_atom_site_aniso_label
_atom_site_aniso_U_11
_atom_site_aniso_U_22
_atom_site_aniso_U_33
_atom_site_aniso_U_23
_atom_site_aniso_U_13
_atom_site_aniso_U_12
Fe1 0.0175(3) 0.0187(3) 0.0214(3) 0.0023(3) 0.0084(3) 0.0028(3)
S1 0.0286(6) 0.0265(6) 0.0235(6) 0.0015(5) 0.0137(5) 0.0090(5)
P1 0.0165(6) 0.0155(5) 0.0209(6) -0.0001(4) 0.0089(5) -0.0004(4)
N1 0.0167(19) 0.0186(18) 0.020(2) 0.0015(15) 0.0088(16) 0.0033(14)
C11 0.020(2) 0.019(2) 0.022(2) -0.0025(18) 0.0068(19) -0.0002(17)
C16 0.019(2) 0.0134(19) 0.021(2) -0.0007(17) 0.0059(19) 0.0006(16)
C15 0.029(3) 0.025(2) 0.029(3) 0.004(2) 0.016(2) 0.0043(19)
C14 0.034(3) 0.024(2) 0.030(3) 0.008(2) 0.010(2) 0.010(2)
C13 0.026(3) 0.022(2) 0.038(3) -0.004(2) 0.011(2) 0.0065(19)
C12 0.020(2) 0.027(2) 0.027(2) -0.004(2) 0.009(2) 0.0030(19)
C23 0.015(2) 0.017(2) 0.022(2) 0.0003(17) 0.0079(18) 0.0005(16)
C28 0.020(2) 0.022(2) 0.028(2) 0.0018(19) 0.013(2) 0.0033(18)
C27 0.031(3) 0.022(2) 0.037(3) -0.008(2) 0.017(2) -0.0034(19)
C26 0.027(3) 0.041(3) 0.023(2) -0.008(2) 0.012(2) -0.004(2)
C25 0.028(3) 0.035(3) 0.023(2) 0.001(2) 0.011(2) -0.001(2)
C24 0.028(3) 0.020(2) 0.024(2) 0.0002(19) 0.012(2) -0.0029(19)
C18 0.023(3) 0.023(2) 0.038(3) -0.006(2) 0.013(2) -0.0022(19)
C17 0.018(2) 0.019(2) 0.021(2) 0.0007(18) 0.0051(19) -0.0018(17)
C22 0.023(3) 0.027(2) 0.034(3) -0.007(2) 0.013(2) -0.0046(19)
C21 0.029(3) 0.050(3) 0.042(3) -0.008(3) 0.020(2) -0.012(2)
C20 0.033(3) 0.040(3) 0.050(3) -0.009(3) 0.017(3) -0.020(2)
C19 0.035(3) 0.030(3) 0.038(3) -0.012(2) 0.008(2) -0.008(2)
C1 0.018(2) 0.028(2) 0.020(2) -0.0003(19) 0.0021(18) -0.0014(19)
C5 0.027(3) 0.030(2) 0.017(2) 0.0029(19) 0.007(2) 0.0048(19)
C4 0.017(2) 0.026(2) 0.019(2) 0.0069(18) 0.0023(19) 0.0079(18)
C3 0.015(2) 0.021(2) 0.020(2) 0.0028(18) 0.0052(18) 0.0064(17)
C2 0.017(2) 0.029(2) 0.026(2) 0.0040(19) 0.009(2) 0.0051(18)
C10 0.054(4) 0.040(3) 0.024(3) 0.000(2) 0.016(3) 0.007(3)
C9 0.027(3) 0.034(3) 0.038(3) 0.014(2) 0.015(2) 0.006(2)
C8 0.030(3) 0.028(2) 0.033(3) -0.001(2) 0.007(2) 0.010(2)
C7 0.024(3) 0.047(3) 0.040(3) 0.009(2) 0.019(2) 0.010(2)
C6 0.040(3) 0.035(3) 0.033(3) 0.002(2) 0.000(2) -0.013(2)

loop_
_atom_type_symbol
_atom_type_description
_atom_type_scat_dispersion_real
_atom_type_scat_dispersion_imag
_atom_type_scat_source
C C 0.0033 0.0016 'International Tables Vol C Tables 4.2.6.8 and 6.1.1.4'
H H 0.0000 0.0000 'International Tables Vol C Tables 4.2.6.8 and 6.1.1.4'
Fe Fe 0.3463 0.8444 'International Tables Vol C Tables 4.2.6.8 and 6.1.1.4'
N N 0.0061 0.0033 'International Tables Vol C Tables 4.2.6.8 and 6.1.1.4'
P P 0.1023 0.0942 'International Tables Vol C Tables 4.2.6.8 and 6.1.1.4'
S S 0.1246 0.1234 'International Tables Vol C Tables 4.2.6.8 and 6.1.1.4'

loop_
_geom_angle_atom_site_label_1
_geom_angle_atom_site_label_2
_geom_angle_atom_site_label_3
_geom_angle
_geom_angle_site_symmetry_1
P1 Fe1 S1 86.22(4) .
N1 Fe1 S1 90.57(11) .
N1 Fe1 P1 92.19(11) .
N1 Fe1 C1 158.36(16) .
N1 Fe1 C5 129.31(16) .
N1 Fe1 C4 95.00(16) .
N1 Fe1 C3 92.17(15) .
N1 Fe1 C2 123.88(16) .
C1 Fe1 S1 105.40(12) .
C1 Fe1 P1 103.17(12) .
C1 Fe1 C5 39.51(17) .
C1 Fe1 C4 66.49(17) .
C5 Fe1 S1 88.05(12) .
C5 Fe1 P1 138.16(13) .
C4 Fe1 S1 107.95(12) .
C4 Fe1 P1 163.99(12) .
C4 Fe1 C5 38.85(16) .
C3 Fe1 S1 148.13(12) .
C3 Fe1 P1 125.36(12) .
C3 Fe1 C1 66.55(16) .
C3 Fe1 C5 65.98(16) .
C3 Fe1 C4 40.18(15) .
C3 Fe1 C2 39.39(16) .
C2 Fe1 S1 144.97(13) .
C2 Fe1 P1 97.47(12) .
C2 Fe1 C1 39.76(16) .
C2 Fe1 C5 66.06(17) .
C2 Fe1 C4 66.68(16) .
C11 S1 Fe1 105.48(14) .
C16 P1 Fe1 106.78(14) .
C16 P1 C23 107.31(18) .
C23 P1 Fe1 118.32(13) .
C17 P1 Fe1 120.15(14) .
C17 P1 C16 100.20(18) .
C17 P1 C23 102.11(18) .
N1 N1 Fe1 177.3(4) 3
C16 C11 S1 120.6(3) .
C12 C11 S1 121.1(3) .
C12 C11 C16 118.3(4) .
C11 C16 P1 114.7(3) .
C15 C16 P1 125.4(3) .
C15 C16 C11 119.7(4) .
C16 C15 H15 119.5 .
C14 C15 C16 121.0(4) .
C14 C15 H15 119.5 .
C15 C14 H14 120.2 .
C15 C14 C13 119.6(4) .
C13 C14 H14 120.2 .
C14 C13 H13 119.9 .
C12 C13 C14 120.2(4) .
C12 C13 H13 119.9 .
C11 C12 H12 119.4 .
C13 C12 C11 121.2(4) .
C13 C12 H12 119.4 .
C28 C23 P1 118.0(3) .
C24 C23 P1 124.3(3) .
C24 C23 C28 117.7(4) .
C23 C28 H28 119.7 .
C27 C28 C23 120.7(4) .
C27 C28 H28 119.7 .
C28 C27 H27 119.6 .
C26 C27 C28 120.7(4) .
C26 C27 H27 119.6 .
C27 C26 H26 120.3 .
C27 C26 C25 119.5(4) .
C25 C26 H26 120.3 .
C26 C25 H25 119.8 .
C24 C25 C26 120.4(4) .
C24 C25 H25 119.8 .
C23 C24 H24 119.5 .
C25 C24 C23 121.1(4) .
C25 C24 H24 119.5 .
C17 C18 H18 119.6 .
C19 C18 H18 119.6 .
C19 C18 C17 120.9(4) .
C18 C17 P1 118.0(3) .
C22 C17 P1 123.5(3) .
C22 C17 C18 118.4(4) .
C17 C22 H22 119.5 .
C17 C22 C21 120.9(4) .
C21 C22 H22 119.5 .
C22 C21 H21 120.1 .
C20 C21 C22 119.8(5) .
C20 C21 H21 120.1 .
C21 C20 H20 120.2 .
C19 C20 C21 119.7(4) .
C19 C20 H20 120.2 .
C18 C19 H19 119.9 .
C20 C19 C18 120.3(5) .
C20 C19 H19 119.9 .
C5 C1 Fe1 70.5(2) .
C5 C1 C2 107.1(4) .
C5 C1 C6 125.2(4) .
C2 C1 Fe1 69.9(2) .
C2 C1 C6 127.1(4) .
C6 C1 Fe1 131.7(3) .
C1 C5 Fe1 69.9(2) .
C1 C5 C10 125.5(4) .
C4 C5 Fe1 70.3(2) .
C4 C5 C1 109.4(4) .
C4 C5 C10 125.0(4) .
C10 C5 Fe1 128.9(3) .
C5 C4 Fe1 70.8(2) .
C5 C4 C3 107.0(4) .
C5 C4 C9 126.8(4) .
C3 C4 Fe1 69.1(2) .
C3 C4 C9 125.9(4) .
C9 C4 Fe1 129.3(3) .
C4 C3 Fe1 70.7(2) .
C4 C3 C8 126.0(4) .
C2 C3 Fe1 70.9(2) .
C2 C3 C4 108.4(4) .
C2 C3 C8 125.6(4) .
C8 C3 Fe1 125.9(3) .
C1 C2 Fe1 70.3(2) .
C1 C2 C7 125.9(4) .
C3 C2 Fe1 69.7(2) .
C3 C2 C1 108.1(4) .
C3 C2 C7 125.7(4) .
C7 C2 Fe1 130.7(3) .
C5 C10 H10A 109.5 .
C5 C10 H10B 109.5 .
C5 C10 H10C 109.5 .
H10A C10 H10B 109.5 .
H10A C10 H10C 109.5 .
H10B C10 H10C 109.5 .
C4 C9 H9A 109.5 .
C4 C9 H9B 109.5 .
C4 C9 H9C 109.5 .
H9A C9 H9B 109.5 .
H9A C9 H9C 109.5 .
H9B C9 H9C 109.5 .
C3 C8 H8A 109.5 .
C3 C8 H8B 109.5 .
C3 C8 H8C 109.5 .
H8A C8 H8B 109.5 .
H8A C8 H8C 109.5 .
H8B C8 H8C 109.5 .
C2 C7 H7A 109.5 .
C2 C7 H7B 109.5 .
C2 C7 H7C 109.5 .
H7A C7 H7B 109.5 .
H7A C7 H7C 109.5 .
H7B C7 H7C 109.5 .
C1 C6 H6A 109.5 .
C1 C6 H6B 109.5 .
C1 C6 H6C 109.5 .
H6A C6 H6B 109.5 .
H6A C6 H6C 109.5 .
H6B C6 H6C 109.5 .

loop_
_geom_bond_atom_site_label_1
_geom_bond_atom_site_label_2
_geom_bond_distance
_geom_bond_site_symmetry_2
Fe1 S1 2.2820(12) .
Fe1 P1 2.2166(12) .
Fe1 N1 1.865(3) .
Fe1 C1 2.110(4) .
Fe1 C5 2.118(4) .
Fe1 C4 2.111(4) .
Fe1 C3 2.089(4) .
Fe1 C2 2.105(4) .
S1 C11 1.751(4) .
P1 C16 1.834(4) .
P1 C23 1.835(4) .
P1 C17 1.833(4) .
N1 N1 1.130(6) 3
C11 C16 1.412(6) .
C11 C12 1.401(6) .
C16 C15 1.388(6) .
C15 H15 0.9300 .
C15 C14 1.381(6) .
C14 H14 0.9300 .
C14 C13 1.392(6) .
C13 H13 0.9300 .
C13 C12 1.373(6) .
C12 H12 0.9300 .
C23 C28 1.401(5) .
C23 C24 1.395(5) .
C28 H28 0.9300 .
C28 C27 1.380(6) .
C27 H27 0.9300 .
C27 C26 1.374(6) .
C26 H26 0.9300 .
C26 C25 1.380(6) .
C25 H25 0.9300 .
C25 C24 1.379(6) .
C24 H24 0.9300 .
C18 H18 0.9300 .
C18 C17 1.387(6) .
C18 C19 1.381(6) .
C17 C22 1.386(6) .
C22 H22 0.9300 .
C22 C21 1.387(6) .
C21 H21 0.9300 .
C21 C20 1.384(7) .
C20 H20 0.9300 .
C20 C19 1.378(7) .
C19 H19 0.9300 .
C1 C5 1.429(6) .
C1 C2 1.433(6) .
C1 C6 1.498(6) .
C5 C4 1.406(6) .
C5 C10 1.509(6) .
C4 C3 1.443(6) .
C4 C9 1.487(6) .
C3 C2 1.413(6) .
C3 C8 1.506(6) .
C2 C7 1.499(6) .
C10 H10A 0.9600 .
C10 H10B 0.9600 .
C10 H10C 0.9600 .
C9 H9A 0.9600 .
C9 H9B 0.9600 .
C9 H9C 0.9600 .
C8 H8A 0.9600 .
C8 H8B 0.9600 .
C8 H8C 0.9600 .
C7 H7A 0.9600 .
C7 H7B 0.9600 .
C7 H7C 0.9600 .
C6 H6A 0.9600 .
C6 H6B 0.9600 .
C6 H6C 0.9600 .

loop_
_geom_torsion_atom_site_label_1
_geom_torsion_atom_site_label_2
_geom_torsion_atom_site_label_3
_geom_torsion_atom_site_label_4
_geom_torsion
Fe1 S1 C11 C16 -14.9(4)
Fe1 S1 C11 C12 165.9(3)
Fe1 P1 C16 C11 19.4(3)
Fe1 P1 C16 C15 -164.8(3)
Fe1 P1 C23 C28 2.2(4)
Fe1 P1 C23 C24 -178.7(3)
Fe1 P1 C17 C18 -73.9(4)
Fe1 P1 C17 C22 103.2(4)
Fe1 C1 C5 C4 59.4(3)
Fe1 C1 C5 C10 -124.1(4)
Fe1 C1 C2 C3 -59.7(3)
Fe1 C1 C2 C7 126.5(4)
Fe1 C5 C4 C3 59.9(3)
Fe1 C5 C4 C9 -125.2(4)
Fe1 C4 C3 C2 61.2(3)
Fe1 C4 C3 C8 -120.9(4)
Fe1 C3 C2 C1 60.1(3)
Fe1 C3 C2 C7 -126.2(4)
S1 C11 C16 P1 -2.6(5)
S1 C11 C16 C15 -178.6(3)
S1 C11 C12 C13 179.6(3)
P1 C16 C15 C14 -177.0(3)
P1 C23 C28 C27 178.1(3)
P1 C23 C24 C25 -177.6(3)
P1 C17 C22 C21 -177.4(4)
C11 C16 C15 C14 -1.4(6)
C16 P1 C23 C28 -118.6(3)
C16 P1 C23 C24 60.5(4)
C16 P1 C17 C18 42.4(4)
C16 P1 C17 C22 -140.4(4)
C16 C11 C12 C13 0.3(6)
C16 C15 C14 C13 1.2(7)
C15 C14 C13 C12 -0.2(7)
C14 C13 C12 C11 -0.6(7)
C12 C11 C16 P1 176.7(3)
C12 C11 C16 C15 0.6(6)
C23 P1 C16 C11 147.2(3)
C23 P1 C16 C15 -37.0(4)
C23 P1 C17 C18 152.8(3)
C23 P1 C17 C22 -30.1(4)
C23 C28 C27 C26 0.4(7)
C28 C23 C24 C25 1.6(6)
C28 C27 C26 C25 -0.1(7)
C27 C26 C25 C24 0.6(7)
C26 C25 C24 C23 -1.3(7)
C24 C23 C28 C27 -1.1(6)
C18 C17 C22 C21 -0.3(7)
C17 P1 C16 C11 -106.6(3)
C17 P1 C16 C15 69.2(4)
C17 P1 C23 C28 136.5(3)
C17 P1 C23 C24 -44.3(4)
C17 C18 C19 C20 -1.2(7)
C17 C22 C21 C20 -0.4(7)
C22 C21 C20 C19 0.3(8)
C21 C20 C19 C18 0.5(8)
C19 C18 C17 P1 178.3(4)
C19 C18 C17 C22 1.1(7)
C1 C5 C4 Fe1 -59.2(3)
C1 C5 C4 C3 0.7(5)
C1 C5 C4 C9 175.6(4)
C5 C1 C2 Fe1 61.1(3)
C5 C1 C2 C3 1.4(5)
C5 C1 C2 C7 -172.3(4)
C5 C4 C3 Fe1 -61.0(3)
C5 C4 C3 C2 0.2(5)
C5 C4 C3 C8 178.1(4)
C4 C3 C2 Fe1 -61.1(3)
C4 C3 C2 C1 -1.0(5)
C4 C3 C2 C7 172.8(4)
C2 C1 C5 Fe1 -60.7(3)
C2 C1 C5 C4 -1.3(5)
C2 C1 C5 C10 175.1(4)
C10 C5 C4 Fe1 124.3(4)
C10 C5 C4 C3 -175.8(4)
C10 C5 C4 C9 -0.9(7)
C9 C4 C3 Fe1 124.1(4)
C9 C4 C3 C2 -174.7(4)
C9 C4 C3 C8 3.2(7)
C8 C3 C2 Fe1 121.0(4)
C8 C3 C2 C1 -178.9(4)
C8 C3 C2 C7 -5.2(7)
C6 C1 C5 Fe1 127.9(4)
C6 C1 C5 C4 -172.7(4)
C6 C1 C5 C10 3.7(7)
C6 C1 C2 Fe1 -127.7(4)
C6 C1 C2 C3 172.6(4)
C6 C1 C2 C7 -1.1(7)
